data_7715688
loop_
_publ_author_name
'Quiroz, Manuel'
'Jana, Manish'
'Liu, Kaiyang'
'Bhuvanesh, Nattamai'
'Hall, Michael B.'
'Darensbourg, Marcetta Y.'

_publ_section_title
;
 Site specific redox properties in ligand differentiated di-nickel
 complexes inspired by the acetyl CoA synthase active site.
;
_journal_issue 17
_journal_name_full 'Dalton transactions (Cambridge, England : 2003)'
_journal_page_first 7414
_journal_page_last 7423
_journal_paper_doi 10.1039/d4dt00306c
_journal_volume 53
_journal_year 2024
_chemical_formula_moiety 'C22 H28 N2 Ni2 S4, 2(C1 H2 Cl2)'
_chemical_formula_sum 'C24 H32 Cl4 N2 Ni2 S4'
_chemical_formula_weight 735.97
_space_group_crystal_system monoclinic
_space_group_IT_number 14
_space_group_name_Hall '-P 2yn'
_space_group_name_H-M_alt 'P 1 21/n 1'
_atom_sites_solution_hydrogens geom
_atom_sites_solution_primary dual
_audit_creation_date 2023-05-28
_audit_creation_method
;
Olex2 1.5
(compiled 2023.03.06 svn.rbb2c1857 for OlexSys, GUI svn.r6748)
;
_audit_update_record
;
2024-01-31 deposited with the CCDC.	2024-04-01 downloaded from the CCDC.
;
_cell_angle_alpha 90
_cell_angle_beta 91.065(4)
_cell_angle_gamma 90
_cell_formula_units_Z 4
_cell_length_a 17.580(2)
_cell_length_b 9.3786(10)
_cell_length_c 18.147(2)
_cell_measurement_reflns_used 9929
_cell_measurement_temperature 110.0
_cell_measurement_theta_max 27.495
_cell_measurement_theta_min 2.317
_cell_volume 2991.5(6)
_computing_cell_refinement 'SAINT V8.38 Bruker AXS Inc., Madison, WI, USA.'
_computing_data_reduction 'SAINT V8.38 Bruker AXS Inc., Madison, WI, USA.'
_computing_molecular_graphics 'Olex2 1.5 (Dolomanov et al., 2009)'
_computing_publication_material 'Olex2 1.5 (Dolomanov et al., 2009)'
_computing_structure_refinement 'SHELXL n/a (Sheldrick, 2015)'
_computing_structure_solution 'ShelXT (Sheldrick, 2015)'
_diffrn_ambient_temperature 110.00
_diffrn_measured_fraction_theta_full 0.995
_diffrn_measured_fraction_theta_max 0.995
_diffrn_measurement_device_type 'Bruker APEX-II CCD'
_diffrn_measurement_method '\f and \w scans'
_diffrn_radiation_type MoK\a
_diffrn_radiation_wavelength 0.71073
_diffrn_reflns_av_R_equivalents 0.0450
_diffrn_reflns_av_unetI/netI 0.0181
_diffrn_reflns_Laue_measured_fraction_full 0.995
_diffrn_reflns_Laue_measured_fraction_max 0.995
_diffrn_reflns_limit_h_max 20
_diffrn_reflns_limit_h_min -20
_diffrn_reflns_limit_k_max 11
_diffrn_reflns_limit_k_min -10
_diffrn_reflns_limit_l_max 21
_diffrn_reflns_limit_l_min -21
_diffrn_reflns_number 62967
_diffrn_reflns_point_group_measured_fraction_full 0.995
_diffrn_reflns_point_group_measured_fraction_max 0.995
_diffrn_reflns_theta_full 25.000
_diffrn_reflns_theta_max 25.000
_diffrn_reflns_theta_min 2.445
_diffrn_standards_number 0
_exptl_absorpt_coefficient_mu 1.914
_exptl_absorpt_correction_T_max 0.4305
_exptl_absorpt_correction_T_min 0.2995
_exptl_absorpt_correction_type multi-scan
_exptl_absorpt_process_details
'SADABS-2016/2 (Bruker,2016/2) was used for absorption correction. wR2(int) was 0.1430 before and 0.0818 after correction. The Ratio of minimum to maximum transmission is 0.6957. The \l/2 correction factor is Not present.'
_exptl_crystal_colour red
_exptl_crystal_colour_primary red
_exptl_crystal_density_diffrn 1.634
_exptl_crystal_description block
_exptl_crystal_F_000 1512
_exptl_crystal_size_max 0.381
_exptl_crystal_size_mid 0.067
_exptl_crystal_size_min 0.041
_refine_diff_density_max 0.968
_refine_diff_density_min -0.649
_refine_diff_density_rms 0.058
_refine_ls_extinction_method none
_refine_ls_goodness_of_fit_ref 1.067
_refine_ls_hydrogen_treatment constr
_refine_ls_matrix_type full
_refine_ls_number_parameters 346
_refine_ls_number_reflns 5250
_refine_ls_number_restraints 14
_refine_ls_restrained_S_all 1.066
_refine_ls_R_factor_all 0.0278
_refine_ls_R_factor_gt 0.0246
_refine_ls_shift/su_max 0.002
_refine_ls_shift/su_mean 0.000
_refine_ls_structure_factor_coef Fsqd
_refine_ls_weighting_details 'w=1/[\s^2^(Fo^2^)+(0.0154P)^2^+4.3885P] where P=(Fo^2^+2Fc^2^)/3'
_refine_ls_weighting_scheme calc
_refine_ls_wR_factor_gt 0.0541
_refine_ls_wR_factor_ref 0.0567
_reflns_Friedel_coverage 0.000
_reflns_number_gt 4839
_reflns_number_total 5250
_reflns_threshold_expression 'I > 2\s(I)'
_cod_data_source_file d4dt00306c2.cif
_cod_data_source_block nidameni
_cod_depositor_comments 'Adding full bibliography for 7715688--7715691.cif.'
_cod_database_code 7715688
_shelx_shelxl_version_number 2018/3
_shelx_space_group_comment
;
The symmetry employed for this shelxl refinement is uniquely defined
by the following loop, which should always be used as a source of
symmetry information in preference to the above space-group names.
They are only intended as comments.
;
_shelx_estimated_absorpt_t_max 0.926
_shelx_estimated_absorpt_t_min 0.529
_olex2_refinement_description
;
1. Fixed Uiso
 At 1.2 times of:
  All C(H) groups, All C(H,H) groups
 At 1.5 times of:
  All C(H,H,H) groups
2. Restrained distances
 Cl1T-C2T \\sim Cl1S-C2S \\sim Cl3S-C2S \\sim Cl3T-C2T
 with sigma of 0.02
 Cl1S-Cl3S \\sim Cl1T-Cl3T
 with sigma of 0.02
 Cl4T-C5T \\sim Cl4S-C5S \\sim Cl6T-C5T \\sim Cl6S-C5S
 with sigma of 0.02
 Cl4S-Cl6S \\sim Cl4T-Cl6T
 with sigma of 0.02
3. Uiso/Uaniso restraints and constraints
Uanis(C2T) = Uanis(C2S)
Uanis(Cl1T) = Uanis(Cl1S)
Uanis(Cl3S) = Uanis(Cl3T)
Uanis(Cl4T) = Uanis(Cl4S)
Uanis(Cl6T) = Uanis(Cl6S)
Uanis(C5S) = Uanis(C5T)
4. Others
 Sof(Cl1T)=Sof(C2T)=Sof(H2TA)=Sof(H2TB)=Sof(Cl3T)=Sof(C5T)=Sof(H5TA)=Sof(H5TB)=
 Sof(Cl4T)=Sof(Cl6T)=1-FVAR(1)
 Sof(Cl1S)=Sof(Cl3S)=Sof(C2S)=Sof(H2SA)=Sof(H2SB)=Sof(Cl4S)=Sof(Cl6S)=Sof(C5S)=
 Sof(H5SA)=Sof(H5SB)=FVAR(1)
5.a Secondary CH2 refined with riding coordinates:
 C1(H1A,H1B), C2(H2A,H2B), C3(H3A,H3B), C4(H4A,H4B), C5(H5A,H5B), C6(H6A,H6B),
 C2S(H2SA,H2SB), C5S(H5SA,H5SB), C2T(H2TA,H2TB), C5T(H5TA,H5TB)
5.b Aromatic/amide H refined with riding coordinates:
 C12(H12), C13(H13), C14(H14), C15(H15), C16(H16), C18(H18), C19(H19),
 C20(H20), C21(H21), C22(H22)
5.c Idealised Me refined as rotating group:
 C7(H7A,H7B,H7C), C8(H8A,H8B,H8C)
;
_olex2_submission_special_instructions 'No special instructions were received'

loop_
_space_group_symop_operation_xyz
'x, y, z'
'-x+1/2, y+1/2, -z+1/2'
'-x, -y, -z'
'x-1/2, -y-1/2, z-1/2'

loop_
_atom_site_label
_atom_site_type_symbol
_atom_site_fract_x
_atom_site_fract_y
_atom_site_fract_z
_atom_site_U_iso_or_equiv
_atom_site_adp_type
_atom_site_occupancy
_atom_site_site_symmetry_order
_atom_site_calc_flag
_atom_site_refinement_flags_posn
_atom_site_refinement_flags_adp
_atom_site_refinement_flags_occupancy
_atom_site_disorder_assembly
_atom_site_disorder_group
Ni1 Ni 0.98402(2) 0.88374(3) 0.58788(2) 0.01356(7) Uani 1 1 d . . . . .
Ni2 Ni 0.86649(2) 0.71437(3) 0.54277(2) 0.01328(7) Uani 1 1 d . . . . .
S1 S 0.89982(3) 0.93164(5) 0.50358(3) 0.01434(11) Uani 1 1 d . . . . .
S2 S 0.99196(3) 0.67780(5) 0.53466(3) 0.01520(11) Uani 1 1 d . . . . .
S4 S 0.84095(3) 0.50000(5) 0.57548(3) 0.01780(11) Uani 1 1 d . . . . .
S3 S 0.75033(3) 0.77562(5) 0.55356(3) 0.01580(11) Uani 1 1 d . . . . .
N1 N 0.94588(10) 1.03489(18) 0.65117(9) 0.0160(4) Uani 1 1 d . . . . .
N2 N 1.05075(10) 0.81895(19) 0.66829(10) 0.0179(4) Uani 1 1 d . . . . .
C3 C 0.84936(12) 1.0730(2) 0.55223(12) 0.0180(4) Uani 1 1 d . . . . .
H1A H 0.867803 1.167389 0.535884 0.022 Uiso 1 1 calc R . . . .
H1B H 0.794184 1.066983 0.540725 0.022 Uiso 1 1 calc R . . . .
C4 C 0.86296(12) 1.0568(2) 0.63422(12) 0.0183(4) Uani 1 1 d . . . . .
H2A H 0.844943 1.143272 0.659859 0.022 Uiso 1 1 calc R . . . .
H2B H 0.833665 0.974262 0.652456 0.022 Uiso 1 1 calc R . . . .
C6 C 0.95582(12) 0.9711(2) 0.72619(11) 0.0198(4) Uani 1 1 d . . . . .
H3A H 0.918324 0.893721 0.733084 0.024 Uiso 1 1 calc R . . . .
H3B H 0.947478 1.044670 0.764331 0.024 Uiso 1 1 calc R . . . .
C7 C 1.03577(13) 0.9124(2) 0.73349(12) 0.0224(5) Uani 1 1 d . . . . .
H4A H 1.072939 0.991692 0.735410 0.027 Uiso 1 1 calc R . . . .
H4B H 1.041195 0.856531 0.779567 0.027 Uiso 1 1 calc R . . . .
C9 C 1.02595(13) 0.6693(2) 0.68339(12) 0.0208(5) Uani 1 1 d . . . . .
H5A H 0.973409 0.670159 0.702084 0.025 Uiso 1 1 calc R . . . .
H5B H 1.059541 0.627185 0.722010 0.025 Uiso 1 1 calc R . . . .
C10 C 1.02870(13) 0.5781(2) 0.61443(12) 0.0211(5) Uani 1 1 d . . . . .
H6A H 0.997837 0.491001 0.621318 0.025 Uiso 1 1 calc R . . . .
H6B H 1.081835 0.548651 0.605628 0.025 Uiso 1 1 calc R . . . .
C5 C 0.98644(13) 1.1731(2) 0.64664(12) 0.0204(5) Uani 1 1 d . . . . .
H7A H 1.041196 1.157384 0.653719 0.031 Uiso 1 1 calc GR . . . .
H7B H 0.968168 1.237305 0.685077 0.031 Uiso 1 1 calc GR . . . .
H7C H 0.976759 1.216037 0.598128 0.031 Uiso 1 1 calc GR . . . .
C8 C 1.13330(12) 0.8224(3) 0.65209(13) 0.0253(5) Uani 1 1 d . . . . .
H8A H 1.162438 0.787799 0.695044 0.038 Uiso 1 1 calc GR . . . .
H8B H 1.148572 0.920412 0.640947 0.038 Uiso 1 1 calc GR . . . .
H8C H 1.143309 0.761166 0.609585 0.038 Uiso 1 1 calc GR . . . .
C2 C 0.74306(11) 0.5017(2) 0.59520(11) 0.0159(4) Uani 1 1 d . . . . .
C1 C 0.70254(12) 0.6224(2) 0.58522(11) 0.0153(4) Uani 1 1 d . . . . .
C11 C 0.71408(11) 0.3690(2) 0.62961(12) 0.0158(4) Uani 1 1 d . . . . .
C12 C 0.72560(12) 0.3470(2) 0.70507(12) 0.0182(4) Uani 1 1 d . . . . .
H12 H 0.752770 0.416041 0.733364 0.022 Uiso 1 1 calc R . . . .
C13 C 0.69798(12) 0.2257(2) 0.73948(12) 0.0186(4) Uani 1 1 d . . . . .
H13 H 0.706544 0.211807 0.790826 0.022 Uiso 1 1 calc R . . . .
C14 C 0.65795(12) 0.1251(2) 0.69859(12) 0.0189(4) Uani 1 1 d . . . . .
H14 H 0.637301 0.043793 0.722159 0.023 Uiso 1 1 calc R . . . .
C15 C 0.64803(13) 0.1432(2) 0.62336(13) 0.0217(5) Uani 1 1 d . . . . .
H15 H 0.621748 0.072807 0.595143 0.026 Uiso 1 1 calc R . . . .
C16 C 0.67635(12) 0.2639(2) 0.58890(12) 0.0196(4) Uani 1 1 d . . . . .
H16 H 0.669907 0.274765 0.537114 0.024 Uiso 1 1 calc R . . . .
C17 C 0.62131(12) 0.6460(2) 0.60256(11) 0.0150(4) Uani 1 1 d . . . . .
C18 C 0.56288(12) 0.5526(2) 0.58087(11) 0.0178(4) Uani 1 1 d . . . . .
H18 H 0.575014 0.467428 0.555340 0.021 Uiso 1 1 calc R . . . .
C19 C 0.48748(12) 0.5828(2) 0.59614(12) 0.0206(5) Uani 1 1 d . . . . .
H19 H 0.448772 0.517533 0.581469 0.025 Uiso 1 1 calc R . . . .
C20 C 0.46803(12) 0.7071(2) 0.63254(12) 0.0221(5) Uani 1 1 d . . . . .
H20 H 0.416306 0.727650 0.642466 0.026 Uiso 1 1 calc R . . . .
C21 C 0.52492(12) 0.8009(2) 0.65423(12) 0.0211(5) Uani 1 1 d . . . . .
H21 H 0.512171 0.886501 0.679096 0.025 Uiso 1 1 calc R . . . .
C22 C 0.60061(12) 0.7706(2) 0.63987(12) 0.0182(4) Uani 1 1 d . . . . .
H22 H 0.639040 0.835564 0.655650 0.022 Uiso 1 1 calc R . . . .
Cl1S Cl 0.54577(16) -0.1766(3) 0.42559(12) 0.0467(4) Uani 0.850(5) 1 d D . P A 1
Cl3S Cl 0.66634(7) -0.01162(14) 0.35737(11) 0.0439(3) Uani 0.850(5) 1 d D . P A 1
C2S C 0.6127(3) -0.0385(6) 0.4377(2) 0.0306(10) Uani 0.850(5) 1 d D . P A 1
H2SA H 0.647451 -0.062311 0.479406 0.037 Uiso 0.850(5) 1 calc R . P A 1
H2SB H 0.585781 0.050900 0.450068 0.037 Uiso 0.850(5) 1 calc R . P A 1
Cl4S Cl 0.18414(9) 0.3049(2) 0.68417(10) 0.0604(4) Uani 0.850(5) 1 d D . P A 1
Cl6S Cl 0.28269(6) 0.54621(13) 0.66275(14) 0.0578(4) Uani 0.850(5) 1 d D . P A 1
C5S C 0.2441(3) 0.3908(4) 0.6219(2) 0.0423(12) Uani 0.850(5) 1 d D . P A 1
H5SA H 0.214840 0.416524 0.576673 0.051 Uiso 0.850(5) 1 calc R . P A 1
H5SB H 0.285678 0.325676 0.607912 0.051 Uiso 0.850(5) 1 calc R . P A 1
Cl1T Cl 0.5485(11) -0.167(2) 0.4107(9) 0.0467(4) Uani 0.150(5) 1 d D . P A 2
C2T C 0.6169(18) -0.053(4) 0.4525(13) 0.0306(10) Uani 0.150(5) 1 d D . P A 2
H2TA H 0.591051 0.026643 0.477346 0.037 Uiso 0.150(5) 1 calc R . P A 2
H2TB H 0.646742 -0.106927 0.490113 0.037 Uiso 0.150(5) 1 calc R . P A 2
Cl3T Cl 0.6782(4) 0.0137(9) 0.3848(5) 0.0439(3) Uani 0.150(5) 1 d D . P A 2
C5T C 0.2535(19) 0.364(2) 0.6336(18) 0.0423(12) Uani 0.150(5) 1 d D . P A 2
H5TA H 0.298379 0.304844 0.646879 0.051 Uiso 0.150(5) 1 calc R . P A 2
H5TB H 0.232905 0.330774 0.585438 0.051 Uiso 0.150(5) 1 calc R . P A 2
Cl4T Cl 0.1836(6) 0.3481(12) 0.7018(6) 0.0604(4) Uani 0.150(5) 1 d D . P A 2
Cl6T Cl 0.2800(4) 0.5446(9) 0.6278(7) 0.0578(4) Uani 0.150(5) 1 d D . P A 2

loop_
_atom_site_aniso_label
_atom_site_aniso_U_11
_atom_site_aniso_U_22
_atom_site_aniso_U_33
_atom_site_aniso_U_23
_atom_site_aniso_U_13
_atom_site_aniso_U_12
Ni1 0.01365(13) 0.01258(13) 0.01449(13) -0.00094(10) 0.00140(10) 0.00161(10)
Ni2 0.01358(13) 0.01139(13) 0.01494(13) 0.00109(10) 0.00212(10) 0.00057(10)
S1 0.0151(2) 0.0131(2) 0.0149(2) 0.00147(19) 0.00247(18) 0.00102(19)
S2 0.0160(2) 0.0134(2) 0.0163(2) -0.00014(19) 0.00343(19) 0.00240(19)
S4 0.0156(2) 0.0120(2) 0.0260(3) 0.0025(2) 0.0045(2) 0.00132(19)
S3 0.0147(2) 0.0125(2) 0.0202(3) 0.00414(19) 0.00171(19) 0.00082(19)
N1 0.0173(9) 0.0140(9) 0.0168(9) -0.0004(7) 0.0039(7) -0.0008(7)
N2 0.0165(9) 0.0196(9) 0.0175(9) -0.0007(7) 0.0000(7) 0.0009(7)
C3 0.0181(10) 0.0121(10) 0.0238(11) 0.0004(8) 0.0034(8) 0.0033(8)
C4 0.0173(10) 0.0156(10) 0.0223(11) -0.0020(8) 0.0060(8) 0.0014(8)
C6 0.0246(11) 0.0186(11) 0.0162(10) 0.0007(8) 0.0030(9) -0.0019(9)
C7 0.0259(12) 0.0244(12) 0.0168(11) -0.0020(9) -0.0032(9) -0.0011(9)
C9 0.0235(11) 0.0180(11) 0.0208(11) 0.0055(9) -0.0015(9) 0.0015(9)
C10 0.0206(11) 0.0178(11) 0.0248(11) 0.0033(9) -0.0001(9) 0.0057(9)
C5 0.0249(11) 0.0161(11) 0.0203(11) -0.0020(9) 0.0051(9) -0.0042(9)
C8 0.0168(11) 0.0303(13) 0.0287(12) 0.0028(10) -0.0022(9) 0.0008(10)
C2 0.0157(10) 0.0165(10) 0.0154(10) -0.0014(8) 0.0014(8) -0.0013(8)
C1 0.0182(10) 0.0132(10) 0.0145(10) 0.0006(8) 0.0014(8) -0.0022(8)
C11 0.0140(10) 0.0122(10) 0.0213(10) 0.0005(8) 0.0033(8) 0.0045(8)
C12 0.0175(10) 0.0157(11) 0.0215(11) -0.0021(8) 0.0024(8) 0.0010(8)
C13 0.0222(11) 0.0177(11) 0.0162(10) 0.0013(8) 0.0029(8) 0.0038(9)
C14 0.0184(10) 0.0121(10) 0.0264(11) 0.0031(9) 0.0058(9) 0.0023(8)
C15 0.0237(11) 0.0136(11) 0.0278(12) -0.0022(9) -0.0018(9) -0.0016(9)
C16 0.0238(11) 0.0152(11) 0.0198(11) -0.0006(9) -0.0016(9) 0.0012(9)
C17 0.0180(10) 0.0141(10) 0.0130(10) 0.0051(8) 0.0003(8) 0.0012(8)
C18 0.0204(11) 0.0172(11) 0.0159(10) 0.0013(8) -0.0004(8) 0.0000(9)
C19 0.0187(11) 0.0216(11) 0.0212(11) 0.0051(9) -0.0040(8) -0.0031(9)
C20 0.0172(11) 0.0238(12) 0.0254(11) 0.0085(9) 0.0029(9) 0.0046(9)
C21 0.0224(11) 0.0156(11) 0.0255(11) 0.0021(9) 0.0050(9) 0.0050(9)
C22 0.0206(11) 0.0123(10) 0.0217(11) 0.0021(8) 0.0016(8) -0.0007(8)
Cl1S 0.0481(5) 0.0460(7) 0.0460(12) 0.0071(8) -0.0025(8) -0.0082(4)
Cl3S 0.0372(5) 0.0424(6) 0.0523(9) 0.0031(5) 0.0079(5) 0.0062(4)
C2S 0.0347(15) 0.031(2) 0.026(2) 0.0049(17) -0.0131(16) 0.0086(14)
Cl4S 0.0506(5) 0.0589(10) 0.0717(10) -0.0017(7) -0.0025(6) -0.0146(7)
Cl6S 0.0388(4) 0.0474(5) 0.0867(13) -0.0108(7) -0.0164(7) -0.0011(4)
C5S 0.047(2) 0.041(2) 0.038(2) -0.0148(16) -0.0054(18) 0.0133(18)
Cl1T 0.0481(5) 0.0460(7) 0.0460(12) 0.0071(8) -0.0025(8) -0.0082(4)
C2T 0.0347(15) 0.031(2) 0.026(2) 0.0049(17) -0.0131(16) 0.0086(14)
Cl3T 0.0372(5) 0.0424(6) 0.0523(9) 0.0031(5) 0.0079(5) 0.0062(4)
C5T 0.047(2) 0.041(2) 0.038(2) -0.0148(16) -0.0054(18) 0.0133(18)
Cl4T 0.0506(5) 0.0589(10) 0.0717(10) -0.0017(7) -0.0025(6) -0.0146(7)
Cl6T 0.0388(4) 0.0474(5) 0.0867(13) -0.0108(7) -0.0164(7) -0.0011(4)

loop_
_atom_type_symbol
_atom_type_description
_atom_type_scat_dispersion_real
_atom_type_scat_dispersion_imag
_atom_type_scat_source
C C 0.0033 0.0016 'International Tables Vol C Tables 4.2.6.8 and 6.1.1.4'
H H 0.0000 0.0000 'International Tables Vol C Tables 4.2.6.8 and 6.1.1.4'
Cl Cl 0.1484 0.1585 'International Tables Vol C Tables 4.2.6.8 and 6.1.1.4'
N N 0.0061 0.0033 'International Tables Vol C Tables 4.2.6.8 and 6.1.1.4'
Ni Ni 0.3393 1.1124 'International Tables Vol C Tables 4.2.6.8 and 6.1.1.4'
S S 0.1246 0.1234 'International Tables Vol C Tables 4.2.6.8 and 6.1.1.4'

loop_
_geom_angle_atom_site_label_1
_geom_angle_atom_site_label_2
_geom_angle_atom_site_label_3
_geom_angle
_geom_angle_site_symmetry_1
_geom_angle_site_symmetry_3
_geom_angle_publ_flag
S1 Ni1 Ni2 53.171(16) . . ?
S1 Ni1 S2 85.32(2) . . ?
S2 Ni1 Ni2 53.110(16) . . ?
N1 Ni1 Ni2 109.51(5) . . ?
N1 Ni1 S1 91.57(5) . . ?
N1 Ni1 S2 159.45(5) . . ?
N1 Ni1 N2 89.68(7) . . ?
N2 Ni1 Ni2 119.06(5) . . ?
N2 Ni1 S1 172.00(6) . . ?
N2 Ni1 S2 90.74(6) . . ?
S1 Ni2 Ni1 50.399(15) . . ?
S1 Ni2 S2 81.64(2) . . ?
S2 Ni2 Ni1 50.634(16) . . ?
S4 Ni2 Ni1 128.716(19) . . ?
S4 Ni2 S1 175.85(2) . . ?
S4 Ni2 S2 94.94(2) . . ?
S3 Ni2 Ni1 122.554(19) . . ?
S3 Ni2 S1 92.33(2) . . ?
S3 Ni2 S2 173.00(2) . . ?
S3 Ni2 S4 91.22(2) . . ?
Ni1 S1 Ni2 76.430(19) . . ?
C3 S1 Ni1 98.12(7) . . ?
C3 S1 Ni2 111.94(7) . . ?
Ni1 S2 Ni2 76.256(18) . . ?
C10 S2 Ni1 97.33(7) . . ?
C10 S2 Ni2 111.08(7) . . ?
C2 S4 Ni2 104.91(7) . . ?
C1 S3 Ni2 105.83(7) . . ?
C4 N1 Ni1 108.81(12) . . ?
C6 N1 Ni1 102.12(13) . . ?
C6 N1 C4 109.80(16) . . ?
C5 N1 Ni1 115.58(13) . . ?
C5 N1 C4 109.62(16) . . ?
C5 N1 C6 110.63(16) . . ?
C7 N2 Ni1 107.21(13) . . ?
C9 N2 Ni1 104.82(13) . . ?
C9 N2 C7 110.35(17) . . ?
C8 N2 Ni1 114.88(14) . . ?
C8 N2 C7 109.26(17) . . ?
C8 N2 C9 110.20(17) . . ?
S1 C3 H1A 109.8 . . ?
S1 C3 H1B 109.8 . . ?
H1A C3 H1B 108.2 . . ?
C4 C3 S1 109.44(14) . . ?
C4 C3 H1A 109.8 . . ?
C4 C3 H1B 109.8 . . ?
N1 C4 C3 110.59(16) . . ?
N1 C4 H2A 109.5 . . ?
N1 C4 H2B 109.5 . . ?
C3 C4 H2A 109.5 . . ?
C3 C4 H2B 109.5 . . ?
H2A C4 H2B 108.1 . . ?
N1 C6 H3A 110.0 . . ?
N1 C6 H3B 110.0 . . ?
N1 C6 C7 108.54(17) . . ?
H3A C6 H3B 108.4 . . ?
C7 C6 H3A 110.0 . . ?
C7 C6 H3B 110.0 . . ?
N2 C7 C6 108.67(17) . . ?
N2 C7 H4A 110.0 . . ?
N2 C7 H4B 110.0 . . ?
C6 C7 H4A 110.0 . . ?
C6 C7 H4B 110.0 . . ?
H4A C7 H4B 108.3 . . ?
N2 C9 H5A 109.4 . . ?
N2 C9 H5B 109.4 . . ?
N2 C9 C10 111.32(17) . . ?
H5A C9 H5B 108.0 . . ?
C10 C9 H5A 109.4 . . ?
C10 C9 H5B 109.4 . . ?
S2 C10 H6A 109.6 . . ?
S2 C10 H6B 109.6 . . ?
C9 C10 S2 110.39(15) . . ?
C9 C10 H6A 109.6 . . ?
C9 C10 H6B 109.6 . . ?
H6A C10 H6B 108.1 . . ?
N1 C5 H7A 109.5 . . ?
N1 C5 H7B 109.5 . . ?
N1 C5 H7C 109.5 . . ?
H7A C5 H7B 109.5 . . ?
H7A C5 H7C 109.5 . . ?
H7B C5 H7C 109.5 . . ?
N2 C8 H8A 109.5 . . ?
N2 C8 H8B 109.5 . . ?
N2 C8 H8C 109.5 . . ?
H8A C8 H8B 109.5 . . ?
H8A C8 H8C 109.5 . . ?
H8B C8 H8C 109.5 . . ?
C1 C2 S4 119.70(16) . . ?
C1 C2 C11 125.12(18) . . ?
C11 C2 S4 114.86(15) . . ?
C2 C1 S3 118.27(16) . . ?
C2 C1 C17 127.21(19) . . ?
C17 C1 S3 114.39(15) . . ?
C12 C11 C2 119.41(19) . . ?
C16 C11 C2 122.23(19) . . ?
C16 C11 C12 118.35(19) . . ?
C11 C12 H12 119.5 . . ?
C13 C12 C11 121.1(2) . . ?
C13 C12 H12 119.5 . . ?
C12 C13 H13 120.2 . . ?
C14 C13 C12 119.7(2) . . ?
C14 C13 H13 120.2 . . ?
C13 C14 H14 120.0 . . ?
C15 C14 C13 120.0(2) . . ?
C15 C14 H14 120.0 . . ?
C14 C15 H15 119.9 . . ?
C14 C15 C16 120.3(2) . . ?
C16 C15 H15 119.9 . . ?
C11 C16 H16 119.7 . . ?
C15 C16 C11 120.6(2) . . ?
C15 C16 H16 119.7 . . ?
C18 C17 C1 123.40(19) . . ?
C18 C17 C22 117.46(19) . . ?
C22 C17 C1 119.09(19) . . ?
C17 C18 H18 119.5 . . ?
C19 C18 C17 120.9(2) . . ?
C19 C18 H18 119.5 . . ?
C18 C19 H19 119.6 . . ?
C20 C19 C18 120.8(2) . . ?
C20 C19 H19 119.6 . . ?
C19 C20 H20 120.4 . . ?
C21 C20 C19 119.1(2) . . ?
C21 C20 H20 120.4 . . ?
C20 C21 H21 119.8 . . ?
C20 C21 C22 120.4(2) . . ?
C22 C21 H21 119.8 . . ?
C17 C22 H22 119.4 . . ?
C21 C22 C17 121.3(2) . . ?
C21 C22 H22 119.4 . . ?
Cl1S C2S Cl3S 111.5(3) . . ?
Cl1S C2S H2SA 109.3 . . ?
Cl1S C2S H2SB 109.3 . . ?
Cl3S C2S H2SA 109.3 . . ?
Cl3S C2S H2SB 109.3 . . ?
H2SA C2S H2SB 108.0 . . ?
Cl4S C5S Cl6S 109.8(2) . . ?
Cl4S C5S H5SA 109.7 . . ?
Cl4S C5S H5SB 109.7 . . ?
Cl6S C5S H5SA 109.7 . . ?
Cl6S C5S H5SB 109.7 . . ?
H5SA C5S H5SB 108.2 . . ?
Cl1T C2T H2TA 109.8 . . ?
Cl1T C2T H2TB 109.8 . . ?
H2TA C2T H2TB 108.2 . . ?
Cl3T C2T Cl1T 109.6(13) . . ?
Cl3T C2T H2TA 109.8 . . ?
Cl3T C2T H2TB 109.8 . . ?
H5TA C5T H5TB 108.4 . . ?
Cl4T C5T H5TA 110.1 . . ?
Cl4T C5T H5TB 110.1 . . ?
Cl6T C5T H5TA 110.1 . . ?
Cl6T C5T H5TB 110.1 . . ?
Cl6T C5T Cl4T 108.1(12) . . ?

loop_
_geom_bond_atom_site_label_1
_geom_bond_atom_site_label_2
_geom_bond_distance
_geom_bond_site_symmetry_2
_geom_bond_publ_flag
Ni1 Ni2 2.7203(4) . ?
Ni1 S1 2.1562(6) . ?
Ni1 S2 2.1651(6) . ?
Ni1 N1 1.9511(17) . ?
Ni1 N2 1.9522(18) . ?
Ni2 S1 2.2399(6) . ?
Ni2 S2 2.2398(6) . ?
Ni2 S4 2.1461(6) . ?
Ni2 S3 2.1339(6) . ?
S1 C3 1.831(2) . ?
S2 C10 1.831(2) . ?
S4 C2 1.764(2) . ?
S3 C1 1.766(2) . ?
N1 C4 1.498(3) . ?
N1 C6 1.494(3) . ?
N1 C5 1.483(3) . ?
N2 C7 1.500(3) . ?
N2 C9 1.497(3) . ?
N2 C8 1.486(3) . ?
C3 H1A 0.9900 . ?
C3 H1B 0.9900 . ?
C3 C4 1.510(3) . ?
C4 H2A 0.9900 . ?
C4 H2B 0.9900 . ?
C6 H3A 0.9900 . ?
C6 H3B 0.9900 . ?
C6 C7 1.513(3) . ?
C7 H4A 0.9900 . ?
C7 H4B 0.9900 . ?
C9 H5A 0.9900 . ?
C9 H5B 0.9900 . ?
C9 C10 1.517(3) . ?
C10 H6A 0.9900 . ?
C10 H6B 0.9900 . ?
C5 H7A 0.9800 . ?
C5 H7B 0.9800 . ?
C5 H7C 0.9800 . ?
C8 H8A 0.9800 . ?
C8 H8B 0.9800 . ?
C8 H8C 0.9800 . ?
C2 C1 1.348(3) . ?
C2 C11 1.487(3) . ?
C1 C17 1.485(3) . ?
C11 C12 1.396(3) . ?
C11 C16 1.392(3) . ?
C12 H12 0.9500 . ?
C12 C13 1.390(3) . ?
C13 H13 0.9500 . ?
C13 C14 1.384(3) . ?
C14 H14 0.9500 . ?
C14 C15 1.383(3) . ?
C15 H15 0.9500 . ?
C15 C16 1.390(3) . ?
C16 H16 0.9500 . ?
C17 C18 1.401(3) . ?
C17 C22 1.402(3) . ?
C18 H18 0.9500 . ?
C18 C19 1.388(3) . ?
C19 H19 0.9500 . ?
C19 C20 1.386(3) . ?
C20 H20 0.9500 . ?
C20 C21 1.383(3) . ?
C21 H21 0.9500 . ?
C21 C22 1.390(3) . ?
C22 H22 0.9500 . ?
Cl1S C2S 1.761(4) . ?
Cl3S C2S 1.769(4) . ?
C2S H2SA 0.9900 . ?
C2S H2SB 0.9900 . ?
Cl4S C5S 1.755(4) . ?
Cl6S C5S 1.765(5) . ?
C5S H5SA 0.9900 . ?
C5S H5SB 0.9900 . ?
Cl1T C2T 1.767(16) . ?
C2T H2TA 0.9900 . ?
C2T H2TB 0.9900 . ?
C2T Cl3T 1.765(16) . ?
C5T H5TA 0.9900 . ?
C5T H5TB 0.9900 . ?
C5T Cl4T 1.767(16) . ?
C5T Cl6T 1.760(16) . ?

loop_
_geom_torsion_atom_site_label_1
_geom_torsion_atom_site_label_2
_geom_torsion_atom_site_label_3
_geom_torsion_atom_site_label_4
_geom_torsion
_geom_torsion_site_symmetry_1
_geom_torsion_site_symmetry_2
_geom_torsion_site_symmetry_3
_geom_torsion_site_symmetry_4
_geom_torsion_publ_flag
Ni1 S1 C3 C4 -22.74(15) . . . . ?
Ni1 S2 C10 C9 8.96(16) . . . . ?
Ni1 N1 C4 C3 -49.94(19) . . . . ?
Ni1 N1 C6 C7 48.97(18) . . . . ?
Ni1 N2 C7 C6 25.4(2) . . . . ?
Ni1 N2 C9 C10 55.79(19) . . . . ?
Ni2 S1 C3 C4 55.83(16) . . . . ?
Ni2 S2 C10 C9 -69.08(16) . . . . ?
Ni2 S4 C2 C1 2.32(18) . . . . ?
Ni2 S4 C2 C11 -171.59(13) . . . . ?
Ni2 S3 C1 C2 -1.17(18) . . . . ?
Ni2 S3 C1 C17 175.02(13) . . . . ?
S1 C3 C4 N1 47.6(2) . . . . ?
S4 C2 C1 S3 -0.8(2) . . . . ?
S4 C2 C1 C17 -176.43(16) . . . . ?
S4 C2 C11 C12 80.3(2) . . . . ?
S4 C2 C11 C16 -98.9(2) . . . . ?
S3 C1 C17 C18 135.34(18) . . . . ?
S3 C1 C17 C22 -41.9(2) . . . . ?
N1 C6 C7 N2 -50.8(2) . . . . ?
N2 C9 C10 S2 -41.8(2) . . . . ?
C4 N1 C6 C7 164.30(17) . . . . ?
C6 N1 C4 C3 -160.94(17) . . . . ?
C7 N2 C9 C10 170.91(17) . . . . ?
C9 N2 C7 C6 -88.2(2) . . . . ?
C5 N1 C4 C3 77.3(2) . . . . ?
C5 N1 C6 C7 -74.6(2) . . . . ?
C8 N2 C7 C6 150.45(18) . . . . ?
C8 N2 C9 C10 -68.3(2) . . . . ?
C2 C1 C17 C18 -48.9(3) . . . . ?
C2 C1 C17 C22 133.9(2) . . . . ?
C2 C11 C12 C13 178.64(19) . . . . ?
C2 C11 C16 C15 -178.02(19) . . . . ?
C1 C2 C11 C12 -93.2(3) . . . . ?
C1 C2 C11 C16 87.6(3) . . . . ?
C1 C17 C18 C19 -177.48(19) . . . . ?
C1 C17 C22 C21 176.87(19) . . . . ?
C11 C2 C1 S3 172.45(16) . . . . ?
C11 C2 C1 C17 -3.2(3) . . . . ?
C11 C12 C13 C14 -0.4(3) . . . . ?
C12 C11 C16 C15 2.8(3) . . . . ?
C12 C13 C14 C15 2.4(3) . . . . ?
C13 C14 C15 C16 -1.7(3) . . . . ?
C14 C15 C16 C11 -0.9(3) . . . . ?
C16 C11 C12 C13 -2.1(3) . . . . ?
C17 C18 C19 C20 0.7(3) . . . . ?
C18 C17 C22 C21 -0.5(3) . . . . ?
C18 C19 C20 C21 -0.6(3) . . . . ?
C19 C20 C21 C22 -0.2(3) . . . . ?
C20 C21 C22 C17 0.7(3) . . . . ?
C22 C17 C18 C19 -0.2(3) . . . . ?
